data_2241134
loop_
_publ_author_name
'Hansongnern, Kanidtha'
'Sansook, Supojjanee'
'Romin, Thassani'
'Nimthong Roldan, Arunpatcha'
'Pakawatchai, Chaveng'

_publ_section_title
;
 Crystal structure of
 (<i>{\h</i>^6^}-<i>p</i>-cymene)(3-amino-2-phenylazopyridine)chloridoruthenium(II)
 chloride
;
_journal_coeditor_code ZQ2235
_journal_issue 10
_journal_name_full 'Acta Crystallographica Section E'
_journal_page_first m185
_journal_page_last m186
_journal_paper_doi 10.1107/S2056989015017466
_journal_volume 71
_journal_year 2015
_chemical_formula_iupac '[Ru Cl (C10 H14) (C11 H10 N4)] Cl'
_chemical_formula_moiety 'C21 H24 Cl N4 Ru, Cl'
_chemical_formula_sum 'C21 H24 Cl2 N4 Ru'
_chemical_formula_weight 504.41
_chemical_name_systematic
;
(<i>\h^6^</i>-<i>p</i>-Cymene)(3-amino-2-phenylazopyridine)\
chloridoruthenium(II) chloride
;
_space_group_crystal_system orthorhombic
_space_group_IT_number 61
_space_group_name_Hall '-P 2ac 2ab'
_space_group_name_H-M_alt 'P b c a'
_symmetry_space_group_name_Hall '-P 2ac 2ab'
_symmetry_space_group_name_H-M 'P b c a'
_atom_sites_solution_hydrogens geom
_atom_sites_solution_primary direct
_atom_sites_solution_secondary difmap
_audit_creation_method SHELXL-2012
_cell_angle_alpha 90
_cell_angle_beta 90
_cell_angle_gamma 90
_cell_formula_units_Z 8
_cell_length_a 8.9642(8)
_cell_length_b 17.6283(16)
_cell_length_c 26.976(3)
_cell_measurement_reflns_used 7302
_cell_measurement_temperature 293(2)
_cell_measurement_theta_max 27.9
_cell_measurement_theta_min 2.3
_cell_volume 4262.8(7)
_computing_cell_refinement
;
SAINT (Bruker, 2003)
;
_computing_data_collection
;
SMART (Bruker, 1998)
;
_computing_data_reduction
;
SAINT (Bruker, 2003)
;
_computing_molecular_graphics
;
Mercury (Macrae <i>et al.</i>,  2008)
;
_computing_publication_material
;
SHELXL97 (Sheldrick, 2008) and publCIF (Westrip, 2010)
;
_computing_structure_refinement
;
SHELXL-2012 (Sheldrick, 2015) and
<i>SHELXLE</i> (H\"ubschle <i>et al.</i>,  2011)
;
_computing_structure_solution
;
SHELXS-97 (Sheldrick, 2008)
;
_diffrn_ambient_temperature 293(2)
_diffrn_measured_fraction_theta_full 0.996
_diffrn_measured_fraction_theta_max 0.995
_diffrn_measurement_device_type 'Bruker SMART APEX CCD Diffractometer'
_diffrn_measurement_method '\f and \w'
_diffrn_radiation_type MoK\a
_diffrn_radiation_wavelength 0.71073
_diffrn_reflns_av_R_equivalents 0.0687
_diffrn_reflns_limit_h_max 11
_diffrn_reflns_limit_h_min -11
_diffrn_reflns_limit_k_max 23
_diffrn_reflns_limit_k_min -23
_diffrn_reflns_limit_l_max 35
_diffrn_reflns_limit_l_min -35
_diffrn_reflns_number 40186
_diffrn_reflns_theta_full 25.242
_diffrn_reflns_theta_max 28.018
_diffrn_reflns_theta_min 1.510
_exptl_absorpt_coefficient_mu 1.000
_exptl_absorpt_correction_T_max 1.000
_exptl_absorpt_correction_T_min 0.693
_exptl_absorpt_correction_type multi-scan
_exptl_absorpt_process_details
;
(SADABS; Bruker, 2003)
;
_exptl_crystal_colour colorless
_exptl_crystal_density_diffrn 1.572
_exptl_crystal_description block
_exptl_crystal_F_000 2048
_exptl_crystal_size_max 0.440
_exptl_crystal_size_mid 0.102
_exptl_crystal_size_min 0.068
_refine_diff_density_max 0.713
_refine_diff_density_min -1.614
_refine_ls_extinction_method none
_refine_ls_goodness_of_fit_ref 1.117
_refine_ls_hydrogen_treatment constr
_refine_ls_matrix_type full
_refine_ls_number_parameters 265
_refine_ls_number_reflns 5127
_refine_ls_number_restraints 15
_refine_ls_restrained_S_all 1.116
_refine_ls_R_factor_all 0.0927
_refine_ls_R_factor_gt 0.0740
_refine_ls_shift/su_max 0.002
_refine_ls_shift/su_mean 0.000
_refine_ls_structure_factor_coef Fsqd
_refine_ls_weighting_details
;
 w=1/[\s^2^(Fo^2^)+(0.0276P)^2^+25.0950P]
 where P=(Fo^2^+2Fc^2^)/3
;
_refine_ls_weighting_scheme calc
_refine_ls_wR_factor_gt 0.1283
_refine_ls_wR_factor_ref 0.1362
_reflns_number_gt 4242
_reflns_number_total 5127
_reflns_threshold_expression 'I > 2\s(I)'
_cod_data_source_file zq2235sup1.cif
_cod_data_source_block I
_cod_database_code 2241134
_shelx_space_group_comment
;
The symmetry employed for this shelxl refinement is uniquely defined
by the following loop, which should always be used as a source of
symmetry information in preference to the above space-group names.
They are only intended as comments.
;
_shelx_estimated_absorpt_t_min 0.667
_shelx_estimated_absorpt_t_max 0.935
_shelxl_version_number .000002012

loop_
_space_group_symop_operation_xyz
'x, y, z'
'-x+1/2, -y, z+1/2'
'-x, y+1/2, -z+1/2'
'x+1/2, -y+1/2, -z'
'-x, -y, -z'
'x-1/2, y, -z-1/2'
'x, -y-1/2, z-1/2'
'-x-1/2, y-1/2, z'

loop_
_atom_site_type_symbol
_atom_site_label
_atom_site_fract_x
_atom_site_fract_y
_atom_site_fract_z
_atom_site_U_iso_or_equiv
_atom_site_adp_type
_atom_site_calc_flag
_atom_site_occupancy
_atom_site_disorder_assembly
_atom_site_disorder_group
Ru Ru1 0.62601(5) 0.03668(2) 0.38760(2) 0.03006(13) Uani d 1 . .
Cl Cl1 0.73313(19) -0.03312(8) 0.45488(5) 0.0473(4) Uani d 1 . .
Cl Cl2 0.98928(17) -0.30554(8) 0.21404(6) 0.0434(4) Uani d 1 . .
N N1 0.5259(5) -0.0663(2) 0.37034(16) 0.0298(9) Uani d 1 . .
N N2 0.5993(5) -0.1133(2) 0.34347(16) 0.0310(10) Uani d 1 . .
N N3 0.7791(5) -0.0169(2) 0.34159(16) 0.0283(9) Uani d 1 . .
N N4 0.7774(5) -0.2032(3) 0.28221(19) 0.0450(13) Uani d 1 . .
H H4A 0.8322 -0.2296 0.2625 0.054 Uiso calc 1 . .
H H4B 0.6955 -0.2218 0.2935 0.054 Uiso calc 1 . .
C C1 0.3803(6) -0.0944(3) 0.3838(2) 0.0352(12) Uani d 1 . .
C C2 0.3052(7) -0.0609(3) 0.4228(2) 0.0410(14) Uani d 1 . .
H H2 0.3527 -0.0249 0.4423 0.049 Uiso calc 1 . .
C C3 0.1594(7) -0.0812(4) 0.4325(3) 0.0511(17) Uani d 1 . .
H H3 0.1065 -0.0564 0.4574 0.061 Uiso calc 1 . .
C C4 0.0923(8) -0.1376(4) 0.4057(3) 0.0571(19) Uani d 1 . .
H H4 -0.0057 -0.1514 0.4125 0.069 Uiso calc 1 . .
C C5 0.1712(8) -0.1743(4) 0.3684(3) 0.0542(18) Uani d 1 . .
H H5 0.1273 -0.2140 0.3510 0.065 Uiso calc 1 . .
C C6 0.3139(7) -0.1520(3) 0.3573(2) 0.0413(14) Uani d 1 . .
H H6 0.3658 -0.1757 0.3318 0.050 Uiso calc 1 . .
C C7 0.7341(6) -0.0871(3) 0.32750(18) 0.0270(10) Uani d 1 . .
C C8 0.8194(6) -0.1338(3) 0.2952(2) 0.0311(11) Uani d 1 . .
C C9 0.9527(6) -0.1018(3) 0.2774(2) 0.0389(13) Uani d 1 . .
H H9 1.0131 -0.1291 0.2558 0.047 Uiso calc 1 . .
C C10 0.9932(7) -0.0306(3) 0.2921(2) 0.0477(15) Uani d 1 . .
H H10 1.0801 -0.0090 0.2796 0.057 Uiso calc 1 . .
C C11 0.9061(6) 0.0096(3) 0.3252(2) 0.0396(14) Uani d 1 . .
H H11 0.9388 0.0568 0.3361 0.048 Uiso calc 1 . .
C C12 0.6938(7) 0.1496(3) 0.4186(2) 0.0374(13) Uani d 1 . .
C C13 0.5524(8) 0.1272(3) 0.4388(3) 0.0495(17) Uani d 1 . .
H H13 0.5459 0.1158 0.4743 0.059 Uiso calc 1 . .
C C14 0.4329(8) 0.1095(3) 0.4089(3) 0.0565(19) Uani d 1 . .
H H14 0.3456 0.0853 0.4240 0.068 Uiso calc 1 . .
C C15 0.4465(8) 0.1082(3) 0.3565(3) 0.0549(18) Uani d 1 . .
C C16 0.5835(7) 0.1301(3) 0.3363(2) 0.0447(15) Uani d 1 . .
H H16 0.6012 0.1223 0.3008 0.054 Uiso calc 1 . .
C C17 0.7038(7) 0.1516(3) 0.3669(2) 0.0382(13) Uani d 1 . .
H H17 0.8028 0.1568 0.3518 0.046 Uiso calc 1 . .
C C18 0.3198(8) 0.0843(5) 0.3244(3) 0.081(3) Uani d 1 . .
H H18A 0.3575 0.0676 0.2929 0.121 Uiso calc 1 . .
H H18B 0.2536 0.1264 0.3195 0.121 Uiso calc 1 . .
H H18C 0.2667 0.0436 0.3401 0.121 Uiso calc 1 . .
C C19 0.8212(9) 0.1721(4) 0.4513(3) 0.0580(19) Uani d 0.78(5) A 1
H H19 0.7999 0.1522 0.4845 0.070 Uiso calc 0.78(5) A 1
C C20 0.9735(12) 0.1408(13) 0.4358(7) 0.066(4) Uani d 0.78(5) A 1
H H20A 0.9682 0.0865 0.4335 0.099 Uiso calc 0.78(5) A 1
H H20B 1.0471 0.1547 0.4600 0.099 Uiso calc 0.78(5) A 1
H H20C 1.0006 0.1614 0.4041 0.099 Uiso calc 0.78(5) A 1
C C21 0.824(3) 0.2586(7) 0.4555(12) 0.111(8) Uani d 0.78(5) A 1
H H21A 0.9016 0.2735 0.4781 0.167 Uiso calc 0.78(5) A 1
H H21B 0.7298 0.2763 0.4675 0.167 Uiso calc 0.78(5) A 1
H H21C 0.8437 0.2802 0.4234 0.167 Uiso calc 0.78(5) A 1
C C19B 0.8212(9) 0.1721(4) 0.4513(3) 0.0580(19) Uani d 0.22(5) A 2
H H19B 0.8245 0.1339 0.4777 0.070 Uiso calc 0.22(5) A 2
C C20B 0.974(4) 0.169(4) 0.426(2) 0.066(4) Uani d 0.22(5) A 2
H H20D 0.9845 0.1215 0.4094 0.099 Uiso calc 0.22(5) A 2
H H20E 1.0504 0.1738 0.4510 0.099 Uiso calc 0.22(5) A 2
H H20F 0.9819 0.2098 0.4030 0.099 Uiso calc 0.22(5) A 2
C C21B 0.791(9) 0.247(3) 0.477(3) 0.111(8) Uani d 0.22(5) A 2
H H21D 0.8799 0.2637 0.4939 0.167 Uiso calc 0.22(5) A 2
H H21E 0.7125 0.2405 0.5011 0.167 Uiso calc 0.22(5) A 2
H H21F 0.7618 0.2844 0.4533 0.167 Uiso calc 0.22(5) A 2

loop_
_atom_site_aniso_label
_atom_site_aniso_U_11
_atom_site_aniso_U_22
_atom_site_aniso_U_33
_atom_site_aniso_U_12
_atom_site_aniso_U_13
_atom_site_aniso_U_23
Ru1 0.0334(2) 0.02129(19) 0.0355(2) 0.00223(18) 0.00250(19) -0.00160(17)
Cl1 0.0641(10) 0.0363(7) 0.0414(8) 0.0089(7) -0.0093(7) 0.0017(6)
Cl2 0.0424(8) 0.0322(7) 0.0558(9) -0.0014(6) 0.0150(7) -0.0051(6)
N1 0.033(2) 0.024(2) 0.032(2) -0.0030(19) 0.0057(19) -0.0007(17)
N2 0.030(2) 0.023(2) 0.040(2) 0.0006(18) 0.0072(19) -0.0019(18)
N3 0.028(2) 0.021(2) 0.036(2) -0.0013(17) -0.0003(19) -0.0040(17)
N4 0.039(3) 0.031(3) 0.065(3) -0.004(2) 0.019(3) -0.011(2)
C1 0.032(3) 0.032(3) 0.041(3) -0.002(2) 0.009(3) 0.006(2)
C2 0.043(3) 0.036(3) 0.044(3) 0.002(3) 0.011(3) 0.001(3)
C3 0.049(4) 0.050(4) 0.054(4) 0.006(3) 0.023(3) 0.009(3)
C4 0.036(4) 0.069(5) 0.066(5) -0.005(3) 0.006(3) 0.020(4)
C5 0.047(4) 0.047(4) 0.069(5) -0.016(3) 0.002(3) 0.001(3)
C6 0.038(3) 0.037(3) 0.049(4) -0.008(3) 0.009(3) -0.004(3)
C7 0.025(2) 0.024(2) 0.032(3) -0.001(2) 0.000(2) 0.000(2)
C8 0.034(3) 0.025(3) 0.035(3) 0.004(2) 0.004(2) 0.002(2)
C9 0.031(3) 0.040(3) 0.046(3) 0.008(2) 0.010(3) -0.004(3)
C10 0.036(3) 0.045(3) 0.062(4) -0.011(3) 0.014(3) -0.006(3)
C11 0.032(3) 0.034(3) 0.053(4) -0.004(2) 0.010(3) -0.011(3)
C12 0.060(4) 0.015(2) 0.037(3) 0.001(2) 0.004(3) 0.002(2)
C13 0.076(5) 0.021(3) 0.052(4) 0.006(3) 0.020(4) -0.004(3)
C14 0.050(4) 0.026(3) 0.093(6) 0.011(3) 0.019(4) -0.005(3)
C15 0.048(4) 0.030(3) 0.087(5) 0.011(3) -0.014(4) 0.002(3)
C16 0.055(4) 0.031(3) 0.049(4) 0.010(3) -0.007(3) 0.008(3)
C17 0.045(3) 0.024(3) 0.045(3) 0.003(3) 0.002(3) 0.006(2)
C18 0.053(5) 0.064(5) 0.126(8) 0.007(4) -0.038(5) 0.020(5)
C19 0.089(6) 0.036(3) 0.049(4) -0.013(4) -0.013(4) -0.012(3)
C20 0.066(6) 0.064(10) 0.068(8) -0.018(6) -0.016(5) -0.002(7)
C21 0.147(15) 0.048(6) 0.14(2) -0.010(8) -0.054(14) -0.032(9)
C19B 0.089(6) 0.036(3) 0.049(4) -0.013(4) -0.013(4) -0.012(3)
C20B 0.066(6) 0.064(10) 0.068(8) -0.018(6) -0.016(5) -0.002(7)
C21B 0.147(15) 0.048(6) 0.14(2) -0.010(8) -0.054(14) -0.032(9)

loop_
_atom_type_symbol
_atom_type_description
_atom_type_scat_dispersion_real
_atom_type_scat_dispersion_imag
_atom_type_scat_source
C C 0.0033 0.0016 'International Tables Vol C Tables 4.2.6.8 and 6.1.1.4'
H H 0.0000 0.0000 'International Tables Vol C Tables 4.2.6.8 and 6.1.1.4'
N N 0.0061 0.0033 'International Tables Vol C Tables 4.2.6.8 and 6.1.1.4'
Cl Cl 0.1484 0.1585 'International Tables Vol C Tables 4.2.6.8 and 6.1.1.4'
Ru Ru -1.2594 0.8363 'International Tables Vol C Tables 4.2.6.8 and 6.1.1.4'

loop_
_geom_angle_atom_site_label_1
_geom_angle_atom_site_label_2
_geom_angle_atom_site_label_3
_geom_angle
N3 Ru1 N1 75.80(16)
N3 Ru1 C16 94.5(2)
N1 Ru1 C16 116.2(2)
N3 Ru1 C15 120.9(2)
N1 Ru1 C15 95.7(2)
C16 Ru1 C15 37.1(2)
N3 Ru1 C13 153.9(2)
N1 Ru1 C13 129.9(2)
C16 Ru1 C13 78.4(2)
C15 Ru1 C13 66.9(3)
N3 Ru1 C17 93.25(19)
N1 Ru1 C17 151.50(19)
C16 Ru1 C17 37.4(2)
C15 Ru1 C17 67.1(2)
C13 Ru1 C17 65.9(2)
N3 Ru1 C14 158.2(2)
N1 Ru1 C14 103.0(2)
C16 Ru1 C14 66.1(3)
C15 Ru1 C14 37.3(3)
C13 Ru1 C14 36.1(3)
C17 Ru1 C14 77.5(2)
N3 Ru1 C12 116.54(19)
N1 Ru1 C12 167.39(19)
C16 Ru1 C12 67.3(2)
C15 Ru1 C12 80.3(2)
C13 Ru1 C12 37.6(2)
C17 Ru1 C12 36.5(2)
C14 Ru1 C12 66.6(2)
N3 Ru1 Cl1 87.39(12)
N1 Ru1 Cl1 83.92(13)
C16 Ru1 Cl1 159.70(18)
C15 Ru1 Cl1 150.8(2)
C13 Ru1 Cl1 91.00(19)
C17 Ru1 Cl1 122.36(16)
C14 Ru1 Cl1 114.3(2)
C12 Ru1 Cl1 93.73(15)
N2 N1 C1 112.6(4)
N2 N1 Ru1 118.0(3)
C1 N1 Ru1 129.4(3)
N1 N2 C7 114.5(4)
C11 N3 C7 119.4(4)
C11 N3 Ru1 128.0(4)
C7 N3 Ru1 112.7(3)
C8 N4 H4A 120.0
C8 N4 H4B 120.0
H4A N4 H4B 120.0
C6 C1 C2 120.0(5)
C6 C1 N1 120.9(5)
C2 C1 N1 119.0(5)
C3 C2 C1 119.8(6)
C3 C2 H2 120.1
C1 C2 H2 120.1
C4 C3 C2 120.2(6)
C4 C3 H3 119.9
C2 C3 H3 119.9
C3 C4 C5 119.8(6)
C3 C4 H4 120.1
C5 C4 H4 120.1
C6 C5 C4 120.0(7)
C6 C5 H5 120.0
C4 C5 H5 120.0
C5 C6 C1 120.0(6)
C5 C6 H6 120.0
C1 C6 H6 120.0
N3 C7 N2 119.0(4)
N3 C7 C8 122.7(5)
N2 C7 C8 118.2(4)
N4 C8 C9 121.4(5)
N4 C8 C7 123.0(5)
C9 C8 C7 115.7(5)
C10 C9 C8 119.8(5)
C10 C9 H9 120.1
C8 C9 H9 120.1
C9 C10 C11 120.6(5)
C9 C10 H10 119.7
C11 C10 H10 119.7
N3 C11 C10 121.8(5)
N3 C11 H11 119.1
C10 C11 H11 119.1
C17 C12 C13 116.3(6)
C17 C12 C19 122.2(6)
C13 C12 C19 121.5(6)
C17 C12 Ru1 70.6(3)
C13 C12 Ru1 70.0(3)
C19 C12 Ru1 131.4(4)
C14 C13 C12 121.9(6)
C14 C13 Ru1 72.7(4)
C12 C13 Ru1 72.4(3)
C14 C13 H13 118.6
C12 C13 H13 118.6
Ru1 C13 H13 118.6
C13 C14 C15 121.3(7)
C13 C14 Ru1 71.2(4)
C15 C14 Ru1 70.6(4)
C13 C14 H14 118.5
C15 C14 H14 118.5
Ru1 C14 H14 118.5
C16 C15 C14 117.4(7)
C16 C15 C18 121.3(7)
C14 C15 C18 121.2(7)
C16 C15 Ru1 70.5(3)
C14 C15 Ru1 72.2(4)
C18 C15 Ru1 127.9(5)
C15 C16 C17 121.1(6)
C15 C16 Ru1 72.4(4)
C17 C16 Ru1 72.5(3)
C15 C16 H16 119.1
C17 C16 H16 119.1
Ru1 C16 H16 119.1
C12 C17 C16 121.9(6)
C12 C17 Ru1 72.8(3)
C16 C17 Ru1 70.1(3)
C12 C17 H17 118.3
C16 C17 H17 118.3
Ru1 C17 H17 118.3
C15 C18 H18A 109.5
C15 C18 H18B 109.5
H18A C18 H18B 109.5
C15 C18 H18C 109.5
H18A C18 H18C 109.5
H18B C18 H18C 109.5
C12 C19 C21 108.7(9)
C12 C19 C20 115.0(7)
C21 C19 C20 111.3(10)
C12 C19 H19 107.2
C21 C19 H19 107.2
C20 C19 H19 107.2
C19 C20 H20A 109.5
C19 C20 H20B 109.5
H20A C20 H20B 109.5
C19 C20 H20C 109.5
H20A C20 H20C 109.5
H20B C20 H20C 109.5
C19 C21 H21A 109.5
C19 C21 H21B 109.5
H21A C21 H21B 109.5
C19 C21 H21C 109.5
H21A C21 H21C 109.5
H21B C21 H21C 109.5
H20D C20B H20E 109.5
H20D C20B H20F 109.5
H20E C20B H20F 109.5
H21D C21B H21E 109.5
H21D C21B H21F 109.5
H21E C21B H21F 109.5

loop_
_geom_bond_atom_site_label_1
_geom_bond_atom_site_label_2
_geom_bond_distance
Ru1 N3 2.077(4)
Ru1 N1 2.078(4)
Ru1 C16 2.185(6)
Ru1 C15 2.210(6)
Ru1 C13 2.211(6)
Ru1 C17 2.215(5)
Ru1 C14 2.231(6)
Ru1 C12 2.243(5)
Ru1 Cl1 2.3938(15)
N1 N2 1.283(6)
N1 C1 1.442(7)
N2 C7 1.363(6)
N3 C11 1.307(7)
N3 C7 1.356(6)
N4 C8 1.327(7)
N4 H4A 0.8600
N4 H4B 0.8600
C1 C6 1.376(8)
C1 C2 1.381(8)
C2 C3 1.381(8)
C2 H2 0.9300
C3 C4 1.368(10)
C3 H3 0.9300
C4 C5 1.389(10)
C4 H4 0.9300
C5 C6 1.371(8)
C5 H5 0.9300
C6 H6 0.9300
C7 C8 1.422(7)
C8 C9 1.406(8)
C9 C10 1.365(8)
C9 H9 0.9300
C10 C11 1.382(8)
C10 H10 0.9300
C11 H11 0.9300
C12 C17 1.398(8)
C12 C13 1.435(9)
C12 C19 1.498(9)
C13 C14 1.376(10)
C13 H13 0.9800
C14 C15 1.419(10)
C14 H14 0.9800
C15 C16 1.398(9)
C15 C18 1.489(10)
C16 C17 1.411(8)
C16 H16 0.9800
C17 H17 0.9800
C18 H18A 0.9600
C18 H18B 0.9600
C18 H18C 0.9600
C19 C21 1.529(12)
C19 C20 1.531(12)
C19 H19 0.9800
C20 H20A 0.9600
C20 H20B 0.9600
C20 H20C 0.9600
C21 H21A 0.9600
C21 H21B 0.9600
C21 H21C 0.9600
C20B H20D 0.9600
C20B H20E 0.9600
C20B H20F 0.9600
C21B H21D 0.9600
C21B H21E 0.9600
C21B H21F 0.9600

loop_
_geom_hbond_atom_site_label_D
_geom_hbond_atom_site_label_H
_geom_hbond_atom_site_label_A
_geom_hbond_site_symmetry_A
_geom_hbond_distance_DH
_geom_hbond_distance_HA
_geom_hbond_distance_DA
_geom_hbond_angle_DHA
N4 H4A Cl2 . 0.86 2.34 3.200(5) 175.8
N4 H4B Cl2 6_556 0.86 2.37 3.152(5) 150.7

loop_
_geom_torsion_atom_site_label_1
_geom_torsion_atom_site_label_2
_geom_torsion_atom_site_label_3
_geom_torsion_atom_site_label_4
_geom_torsion
C1 N1 N2 C7 176.3(4)
Ru1 N1 N2 C7 -3.0(6)
N2 N1 C1 C6 -19.8(7)
Ru1 N1 C1 C6 159.5(4)
N2 N1 C1 C2 162.6(5)
Ru1 N1 C1 C2 -18.2(7)
C6 C1 C2 C3 -5.1(9)
N1 C1 C2 C3 172.7(5)
C1 C2 C3 C4 4.1(10)
C2 C3 C4 C5 -0.3(10)
C3 C4 C5 C6 -2.5(11)
C4 C5 C6 C1 1.5(10)
C2 C1 C6 C5 2.3(9)
N1 C1 C6 C5 -175.4(6)
C11 N3 C7 N2 -177.9(5)
Ru1 N3 C7 N2 1.0(6)
C11 N3 C7 C8 -0.1(8)
Ru1 N3 C7 C8 178.8(4)
N1 N2 C7 N3 1.3(7)
N1 N2 C7 C8 -176.6(4)
N3 C7 C8 N4 178.4(5)
N2 C7 C8 N4 -3.8(8)
N3 C7 C8 C9 -1.8(7)
N2 C7 C8 C9 176.0(5)
N4 C8 C9 C10 -179.2(6)
C7 C8 C9 C10 0.9(8)
C8 C9 C10 C11 1.6(10)
C7 N3 C11 C10 2.9(9)
Ru1 N3 C11 C10 -175.8(5)
C9 C10 C11 N3 -3.7(10)
C17 C12 C13 C14 -0.7(8)
C19 C12 C13 C14 177.3(6)
Ru1 C12 C13 C14 -55.7(5)
C17 C12 C13 Ru1 55.0(4)
C19 C12 C13 Ru1 -127.0(5)
C12 C13 C14 C15 3.7(9)
Ru1 C13 C14 C15 -51.8(5)
C12 C13 C14 Ru1 55.5(5)
C13 C14 C15 C16 -3.7(9)
Ru1 C14 C15 C16 -55.8(5)
C13 C14 C15 C18 176.1(6)
Ru1 C14 C15 C18 124.0(6)
C13 C14 C15 Ru1 52.1(5)
C14 C15 C16 C17 0.7(9)
C18 C15 C16 C17 -179.1(6)
Ru1 C15 C16 C17 -55.9(5)
C14 C15 C16 Ru1 56.6(5)
C18 C15 C16 Ru1 -123.2(6)
C13 C12 C17 C16 -2.3(8)
C19 C12 C17 C16 179.7(5)
Ru1 C12 C17 C16 52.4(5)
C13 C12 C17 Ru1 -54.7(4)
C19 C12 C17 Ru1 127.4(5)
C15 C16 C17 C12 2.3(9)
Ru1 C16 C17 C12 -53.6(5)
C15 C16 C17 Ru1 55.9(5)
C17 C12 C19 C21 81.0(17)
C13 C12 C19 C21 -96.8(16)
Ru1 C12 C19 C21 172.9(15)
C17 C12 C19 C20 -44.5(14)
C13 C12 C19 C20 137.7(12)
Ru1 C12 C19 C20 47.4(13)

_cod_database_fobs_code 2241134
